data_7240215
loop_
_publ_author_name
'Kulszewicz-Bajer, Irena'
'Zagorska, Malgorzata'
'Banasiewicz, Marzena'
'Gu\'nka, Piotr A'
'Toman, Petr'
'Kozankiewicz, Boleslaw'
'Wiosna-Salyga, Gabriela'
'Pron, Adam'

_publ_section_title
;
 Effect of the substituent position on the electrochemical, optical and
 structural properties of donor-acceptor type acridone derivatives.
;
_journal_issue 16
_journal_name_full 'Physical chemistry chemical physics : PCCP'
_journal_page_first 8522
_journal_page_last 8534
_journal_paper_doi 10.1039/d0cp00521e
_journal_volume 22
_journal_year 2020
_chemical_formula_moiety 'C31 H28 N2 O2'
_chemical_formula_sum 'C31 H28 N2 O2'
_chemical_formula_weight 460.55
_space_group_crystal_system triclinic
_space_group_IT_number 2
_space_group_name_Hall '-P 1'
_space_group_name_H-M_alt 'P -1'
_atom_sites_solution_hydrogens geom
_atom_sites_solution_primary dual
_audit_creation_date 2019-07-22
_audit_creation_method
;
Olex2 1.2-beta
(compiled 2018.05.29 svn.r3508 for OlexSys, GUI svn.r5506)
;
_audit_update_record
;
2019-08-28 deposited with the CCDC.	2020-03-26 downloaded from the CCDC.
;
_cell_angle_alpha 79.338(6)
_cell_angle_beta 87.728(6)
_cell_angle_gamma 73.749(7)
_cell_formula_units_Z 2
_cell_length_a 9.3283(7)
_cell_length_b 10.2674(8)
_cell_length_c 13.0289(9)
_cell_measurement_reflns_used 3304
_cell_measurement_temperature 293(2)
_cell_measurement_theta_max 27.7730
_cell_measurement_theta_min 3.8620
_cell_volume 1177.23(16)
_computing_cell_refinement 'CrysAlisPro 1.171.39.46 (Rigaku OD, 2018)'
_computing_data_collection 'CrysAlisPro 1.171.39.46 (Rigaku OD, 2018)'
_computing_data_reduction 'CrysAlisPro 1.171.39.46 (Rigaku OD, 2018)'
_computing_molecular_graphics 'Olex2 (Dolomanov et al., 2009)'
_computing_publication_material 'Olex2 (Dolomanov et al., 2009)'
_computing_structure_refinement 'ShelXL (Sheldrick, 2015)'
_computing_structure_solution 'ShelXT (Sheldrick, 2015)'
_diffrn_ambient_temperature 293(2)
_diffrn_detector 'CCD plate'
_diffrn_detector_area_resol_mean 10.3347
_diffrn_detector_type Atlas
_diffrn_measured_fraction_theta_full 0.998
_diffrn_measured_fraction_theta_max 0.998
_diffrn_measurement_details
;
List of Runs (angles in degrees, time in seconds):

  # Type    Start    End  Width  t~exp~   \w     \q     \k     \f   Frames
#--------------------------------------------------------------------------
  1  \w    -87.00  14.00   1.00   80.00    --  -11.40 -38.00 120.00  101
  2  \w    -62.00  21.00   1.00   80.00    --  -11.40 -77.00  30.00   83
  3  \w    -78.00  12.00   1.00   80.00    --  -11.40 -38.00-120.00   90
  4  \w    -41.00  42.00   1.00   80.00    --  -11.40  57.00 -60.00   83
  5  \w      2.00  60.00   1.00   80.00    --  -11.40  57.00  60.00   58
  6  \w    -90.00 -52.00   1.00   80.00    --  -11.40 156.00  -1.08   38
  7  \w    -45.00  57.00   1.00   80.00    --  -11.40  77.00-180.00  102
  8  \w    -69.00  -7.00   1.00   80.00    --  -11.40 125.00 -45.03   62
;
_diffrn_measurement_device 'four-circle diffractometer'
_diffrn_measurement_device_type 'Xcalibur, Atlas, Gemini ultra'
_diffrn_measurement_method '\w scans'
_diffrn_orient_matrix_type 'CrysAlisPro convention (1999,Acta A55,543-557)'
_diffrn_orient_matrix_UB_11 -0.0417538000
_diffrn_orient_matrix_UB_12 -0.0431564000
_diffrn_orient_matrix_UB_13 -0.0125312000
_diffrn_orient_matrix_UB_21 -0.0316618000
_diffrn_orient_matrix_UB_22 -0.0029967000
_diffrn_orient_matrix_UB_23 0.0504900000
_diffrn_orient_matrix_UB_31 -0.0593985000
_diffrn_orient_matrix_UB_32 0.0590120000
_diffrn_orient_matrix_UB_33 -0.0190544000
_diffrn_radiation_monochromator graphite
_diffrn_radiation_probe x-ray
_diffrn_radiation_type MoK\a
_diffrn_radiation_wavelength 0.71073
_diffrn_reflns_av_R_equivalents 0.0380
_diffrn_reflns_av_unetI/netI 0.0371
_diffrn_reflns_Laue_measured_fraction_full 0.998
_diffrn_reflns_Laue_measured_fraction_max 0.998
_diffrn_reflns_limit_h_max 11
_diffrn_reflns_limit_h_min -11
_diffrn_reflns_limit_k_max 12
_diffrn_reflns_limit_k_min -12
_diffrn_reflns_limit_l_max 16
_diffrn_reflns_limit_l_min -16
_diffrn_reflns_number 16699
_diffrn_reflns_point_group_measured_fraction_full 0.998
_diffrn_reflns_point_group_measured_fraction_max 0.998
_diffrn_reflns_theta_full 25.242
_diffrn_reflns_theta_max 25.998
_diffrn_reflns_theta_min 2.793
_diffrn_source 'fine-focus sealed X-ray tube'
_diffrn_source_type 'Enhance (Mo) X-ray Source'
_exptl_absorpt_coefficient_mu 0.081
_exptl_absorpt_correction_T_max 0.989
_exptl_absorpt_correction_T_min 0.955
_exptl_absorpt_correction_type analytical
_exptl_absorpt_process_details
;
CrysAlisPro 1.171.39.46 (Rigaku Oxford Diffraction, 2018)
Analytical numeric absorption correction using a multifaceted crystal
			model based on expressions derived by R.C. Clark & J.S. Reid.
(Clark, R. C. & Reid, J. S. (1995). Acta Cryst. A51, 887-897)
Empirical absorption correction using spherical harmonics,
 implemented in SCALE3 ABSPACK scaling algorithm.
;
_exptl_crystal_colour orange
_exptl_crystal_colour_primary orange
_exptl_crystal_density_diffrn 1.299
_exptl_crystal_description plate
_exptl_crystal_F_000 488
_exptl_crystal_size_max 0.72
_exptl_crystal_size_mid 0.399
_exptl_crystal_size_min 0.133
_refine_diff_density_max 0.224
_refine_diff_density_min -0.157
_refine_diff_density_rms 0.035
_refine_ls_extinction_method none
_refine_ls_goodness_of_fit_ref 1.011
_refine_ls_hydrogen_treatment constr
_refine_ls_matrix_type full
_refine_ls_number_parameters 317
_refine_ls_number_reflns 4629
_refine_ls_number_restraints 0
_refine_ls_restrained_S_all 1.011
_refine_ls_R_factor_all 0.0951
_refine_ls_R_factor_gt 0.0512
_refine_ls_shift/su_max 0.000
_refine_ls_shift/su_mean 0.000
_refine_ls_structure_factor_coef Fsqd
_refine_ls_weighting_details 'w=1/[\s^2^(Fo^2^)+(0.0786P)^2^+0.0367P] where P=(Fo^2^+2Fc^2^)/3'
_refine_ls_weighting_scheme calc
_refine_ls_wR_factor_gt 0.1261
_refine_ls_wR_factor_ref 0.1545
_reflns_Friedel_coverage 0.000
_reflns_number_gt 2780
_reflns_number_total 4629
_reflns_threshold_expression 'I > 2\s(I)'
_cod_data_source_file d0cp00521e2.cif
_cod_data_source_block ikb_osmart
_cod_depositor_comments 'Adding full bibliography for 7240214--7240216.cif.'
_cod_original_cell_volume 1177.24(16)
_cod_database_code 7240215
_shelx_shelxl_version_number 2018/3
_chemical_oxdiff_formula 'C31 H28 N2 O2'
_shelx_space_group_comment
;
The symmetry employed for this shelxl refinement is uniquely defined
by the following loop, which should always be used as a source of
symmetry information in preference to the above space-group names.
They are only intended as comments.
;
_shelx_estimated_absorpt_t_max 0.989
_shelx_estimated_absorpt_t_min 0.944
_reflns_odcompleteness_completeness 99.81
_reflns_odcompleteness_iscentric 1
_reflns_odcompleteness_theta 26.32
_olex2_refinement_description
;
1. Fixed Uiso
 At 1.2 times of:
  All C(H) groups, All C(H,H) groups
 At 1.5 times of:
  All C(H,H,H) groups
2.a Secondary CH2 refined with riding coordinates:
 C28(H28A,H28B), C26(H26A,H26B), C29(H29A,H29B), C27(H27A,H27B), C30(H30A,H30B)
2.b Aromatic/amide H refined with riding coordinates:
 C6(H6), C18(H18), C5(H5), C4(H4), C12(H12), C15(H15), C21(H21), C24(H24),
 C16(H16), C17(H17), C9(H9), C23(H23), C22(H22), C11(H11), C10(H10)
2.c Idealised Me refined as rotating group:
 C31(H31A,H31B,H31C)
;
_olex2_submission_special_instructions 'No special instructions were received'
_oxdiff_exptl_absorpt_empirical_details
;
Empirical correction (ABSPACK) includes:
- Absorption correction using spherical harmonics
- Frame scaling
- B-factor correction
;
_oxdiff_exptl_absorpt_empirical_full_max 1.289
_oxdiff_exptl_absorpt_empirical_full_min 0.698

loop_
_space_group_symop_operation_xyz
'x, y, z'
'-x, -y, -z'

loop_
_atom_site_label
_atom_site_type_symbol
_atom_site_fract_x
_atom_site_fract_y
_atom_site_fract_z
_atom_site_U_iso_or_equiv
_atom_site_adp_type
_atom_site_occupancy
_atom_site_site_symmetry_order
_atom_site_calc_flag
_atom_site_refinement_flags_posn
_atom_site_refinement_flags_adp
_atom_site_refinement_flags_occupancy
_atom_site_disorder_assembly
_atom_site_disorder_group
O2 O 1.20831(14) -0.08548(14) 0.66920(10) 0.0606(4) Uani 1 1 d . . . . .
N2 N 0.97165(16) 0.07568(15) 0.77085(11) 0.0512(4) Uani 1 1 d . . . . .
N1 N 0.55639(16) 0.49812(16) 0.74668(12) 0.0513(4) Uani 1 1 d . . . . .
O1 O 0.95471(16) 0.30858(16) 0.62801(11) 0.0804(5) Uani 1 1 d . . . . .
C25 C 1.11824(19) 0.07672(18) 0.78672(13) 0.0461(4) Uani 1 1 d . . . . .
C19 C 1.0608(2) -0.07874(19) 0.64897(13) 0.0481(5) Uani 1 1 d . . . . .
C2 C 0.77285(19) 0.29728(18) 0.75914(13) 0.0457(4) Uani 1 1 d . . . . .
C14 C 0.94231(19) 0.00163(18) 0.69711(13) 0.0461(5) Uani 1 1 d . . . . .
C20 C 1.2339(2) -0.00409(19) 0.73632(13) 0.0485(5) Uani 1 1 d . . . . .
C13 C 0.72716(19) 0.48158(18) 0.60182(13) 0.0486(5) Uani 1 1 d . . . . .
C7 C 0.64153(19) 0.37300(19) 0.80152(13) 0.0459(4) Uani 1 1 d . . . . .
C3 C 0.84915(19) 0.16559(19) 0.81570(14) 0.0484(5) Uani 1 1 d . . . . .
C8 C 0.5937(2) 0.54713(19) 0.64492(14) 0.0505(5) Uani 1 1 d . . . . .
C1 C 0.8298(2) 0.3574(2) 0.66037(14) 0.0524(5) Uani 1 1 d . . . . .
C6 C 0.5971(2) 0.3194(2) 0.90159(14) 0.0529(5) Uani 1 1 d . . . . .
H6 H 0.511522 0.369174 0.930951 0.063 Uiso 1 1 calc R . . . .
C18 C 1.0382(2) -0.1558(2) 0.57944(14) 0.0541(5) Uani 1 1 d . . . . .
H18 H 1.119410 -0.208826 0.548033 0.065 Uiso 1 1 calc R . . . .
C5 C 0.6783(2) 0.1956(2) 0.95566(15) 0.0568(5) Uani 1 1 d . . . . .
H5 H 0.649463 0.163518 1.022537 0.068 Uiso 1 1 calc R . . . .
C4 C 0.8034(2) 0.1168(2) 0.91217(14) 0.0553(5) Uani 1 1 d . . . . .
H4 H 0.855818 0.031012 0.948757 0.066 Uiso 1 1 calc R . . . .
C12 C 0.7664(2) 0.5354(2) 0.50129(14) 0.0587(5) Uani 1 1 d . . . . .
H12 H 0.857137 0.492351 0.473764 0.070 Uiso 1 1 calc R . . . .
C15 C 0.7995(2) 0.0019(2) 0.67234(15) 0.0582(5) Uani 1 1 d . . . . .
H15 H 0.718147 0.055112 0.703502 0.070 Uiso 1 1 calc R . . . .
C21 C 1.3797(2) -0.0081(2) 0.75190(16) 0.0589(5) Uani 1 1 d . . . . .
H21 H 1.455397 -0.062374 0.716939 0.071 Uiso 1 1 calc R . . . .
C28 C 0.1611(2) 0.6218(2) 0.85201(15) 0.0574(5) Uani 1 1 d . . . . .
H28A H 0.188297 0.586513 0.925030 0.069 Uiso 1 1 calc R . . . .
H28B H 0.155753 0.719181 0.838210 0.069 Uiso 1 1 calc R . . . .
C26 C 0.4285(2) 0.5814(2) 0.79722(16) 0.0562(5) Uani 1 1 d . . . . .
H26A H 0.415689 0.678057 0.768012 0.067 Uiso 1 1 calc R . . . .
H26B H 0.451232 0.568197 0.871070 0.067 Uiso 1 1 calc R . . . .
C24 C 1.1552(2) 0.1534(2) 0.85290(15) 0.0575(5) Uani 1 1 d . . . . .
H24 H 1.079838 0.209520 0.886893 0.069 Uiso 1 1 calc R . . . .
C29 C 0.0088(2) 0.6060(2) 0.83313(15) 0.0601(5) Uani 1 1 d . . . . .
H29A H 0.012653 0.509078 0.850511 0.072 Uiso 1 1 calc R . . . .
H29B H -0.016378 0.636921 0.759438 0.072 Uiso 1 1 calc R . . . .
C16 C 0.7758(2) -0.0758(2) 0.60183(15) 0.0625(6) Uani 1 1 d . . . . .
H16 H 0.679055 -0.074204 0.585732 0.075 Uiso 1 1 calc R . . . .
C27 C 0.2828(2) 0.5478(2) 0.78532(16) 0.0597(5) Uani 1 1 d . . . . .
H27A H 0.298127 0.449016 0.805397 0.072 Uiso 1 1 calc R . . . .
H27B H 0.251086 0.574408 0.712607 0.072 Uiso 1 1 calc R . . . .
C30 C -0.1136(2) 0.6864(2) 0.89612(16) 0.0644(6) Uani 1 1 d . . . . .
H30A H -0.091511 0.651853 0.969895 0.077 Uiso 1 1 calc R . . . .
H30B H -0.113702 0.782617 0.881821 0.077 Uiso 1 1 calc R . . . .
C17 C 0.8949(2) -0.1551(2) 0.55565(15) 0.0604(5) Uani 1 1 d . . . . .
H17 H 0.879321 -0.208057 0.508697 0.072 Uiso 1 1 calc R . . . .
C9 C 0.4986(2) 0.6647(2) 0.58385(17) 0.0644(6) Uani 1 1 d . . . . .
H9 H 0.407948 0.709601 0.610460 0.077 Uiso 1 1 calc R . . . .
C23 C 1.3016(2) 0.1480(2) 0.86925(16) 0.0656(6) Uani 1 1 d . . . . .
H23 H 1.324082 0.199377 0.914978 0.079 Uiso 1 1 calc R . . . .
C22 C 1.4149(2) 0.0679(2) 0.81904(17) 0.0665(6) Uani 1 1 d . . . . .
H22 H 1.513734 0.064922 0.830072 0.080 Uiso 1 1 calc R . . . .
C11 C 0.6733(3) 0.6503(2) 0.44308(17) 0.0696(6) Uani 1 1 d . . . . .
H11 H 0.699721 0.685391 0.376290 0.084 Uiso 1 1 calc R . . . .
C10 C 0.5396(3) 0.7132(2) 0.48501(18) 0.0731(6) Uani 1 1 d . . . . .
H10 H 0.475333 0.790597 0.445248 0.088 Uiso 1 1 calc R . . . .
C31 C -0.2663(2) 0.6770(3) 0.87243(19) 0.0832(7) Uani 1 1 d . . . . .
H31A H -0.286159 0.704827 0.798706 0.125 Uiso 1 1 calc GR . . . .
H31B H -0.339730 0.736454 0.909325 0.125 Uiso 1 1 calc GR . . . .
H31C H -0.270604 0.583559 0.894137 0.125 Uiso 1 1 calc GR . . . .

loop_
_atom_site_aniso_label
_atom_site_aniso_U_11
_atom_site_aniso_U_22
_atom_site_aniso_U_33
_atom_site_aniso_U_23
_atom_site_aniso_U_13
_atom_site_aniso_U_12
O2 0.0476(8) 0.0656(9) 0.0668(9) -0.0260(7) 0.0001(6) -0.0037(6)
N2 0.0448(9) 0.0521(10) 0.0531(9) -0.0164(7) -0.0013(7) -0.0026(7)
N1 0.0458(9) 0.0493(9) 0.0540(10) -0.0114(7) 0.0032(7) -0.0045(7)
O1 0.0641(10) 0.0861(11) 0.0645(9) 0.0025(8) 0.0220(7) 0.0088(8)
C25 0.0467(11) 0.0407(10) 0.0453(10) -0.0014(8) -0.0025(8) -0.0069(8)
C19 0.0491(11) 0.0434(11) 0.0467(11) -0.0033(8) -0.0005(8) -0.0076(8)
C2 0.0452(10) 0.0489(11) 0.0423(10) -0.0120(8) 0.0022(7) -0.0096(8)
C14 0.0483(11) 0.0443(11) 0.0411(10) -0.0053(8) -0.0018(8) -0.0066(8)
C20 0.0513(11) 0.0443(11) 0.0456(10) -0.0035(8) -0.0021(8) -0.0089(9)
C13 0.0505(11) 0.0498(11) 0.0455(10) -0.0094(9) -0.0010(8) -0.0131(9)
C7 0.0429(10) 0.0491(11) 0.0468(10) -0.0144(8) 0.0014(8) -0.0108(8)
C3 0.0434(10) 0.0514(12) 0.0483(11) -0.0121(9) -0.0001(8) -0.0080(9)
C8 0.0497(11) 0.0486(11) 0.0526(11) -0.0100(9) -0.0032(8) -0.0119(9)
C1 0.0511(12) 0.0554(12) 0.0464(11) -0.0119(9) 0.0054(8) -0.0066(9)
C6 0.0493(11) 0.0594(13) 0.0506(11) -0.0167(9) 0.0077(8) -0.0127(9)
C18 0.0603(13) 0.0493(12) 0.0493(11) -0.0111(9) 0.0040(9) -0.0090(9)
C5 0.0597(12) 0.0639(13) 0.0461(11) -0.0082(10) 0.0060(9) -0.0180(10)
C4 0.0604(12) 0.0510(12) 0.0491(11) -0.0036(9) -0.0022(9) -0.0098(9)
C12 0.0656(13) 0.0585(13) 0.0508(12) -0.0090(10) 0.0012(9) -0.0160(10)
C15 0.0497(12) 0.0663(13) 0.0559(12) -0.0131(10) 0.0033(9) -0.0110(10)
C21 0.0497(12) 0.0615(13) 0.0616(12) -0.0085(10) 0.0056(9) -0.0115(10)
C28 0.0513(12) 0.0621(13) 0.0537(11) -0.0079(9) 0.0027(8) -0.0097(9)
C26 0.0481(11) 0.0516(12) 0.0647(12) -0.0158(9) 0.0060(9) -0.0042(9)
C24 0.0607(13) 0.0551(12) 0.0567(12) -0.0133(10) 0.0033(9) -0.0145(10)
C29 0.0539(12) 0.0660(13) 0.0564(12) -0.0057(10) 0.0013(9) -0.0138(10)
C16 0.0593(13) 0.0739(14) 0.0592(13) -0.0146(11) -0.0025(10) -0.0241(11)
C27 0.0499(12) 0.0620(13) 0.0642(13) -0.0143(10) 0.0017(9) -0.0090(10)
C30 0.0550(13) 0.0718(14) 0.0659(13) -0.0142(11) 0.0083(10) -0.0166(10)
C17 0.0756(15) 0.0579(13) 0.0511(12) -0.0137(10) 0.0003(10) -0.0216(11)
C9 0.0575(13) 0.0591(13) 0.0694(14) -0.0068(11) -0.0061(10) -0.0067(10)
C23 0.0674(14) 0.0702(14) 0.0666(13) -0.0160(11) -0.0012(11) -0.0284(12)
C22 0.0538(13) 0.0779(15) 0.0734(14) -0.0122(12) -0.0008(10) -0.0279(11)
C11 0.0852(16) 0.0652(14) 0.0557(13) -0.0018(11) -0.0045(11) -0.0218(12)
C10 0.0805(16) 0.0610(14) 0.0670(15) 0.0045(11) -0.0186(12) -0.0098(12)
C31 0.0579(14) 0.109(2) 0.0839(16) -0.0215(14) 0.0084(11) -0.0235(13)

loop_
_atom_type_symbol
_atom_type_description
_atom_type_scat_dispersion_real
_atom_type_scat_dispersion_imag
_atom_type_scat_source
C C 0.0033 0.0016 'International Tables Vol C Tables 4.2.6.8 and 6.1.1.4'
H H 0.0000 0.0000 'International Tables Vol C Tables 4.2.6.8 and 6.1.1.4'
N N 0.0061 0.0033 'International Tables Vol C Tables 4.2.6.8 and 6.1.1.4'
O O 0.0106 0.0060 'International Tables Vol C Tables 4.2.6.8 and 6.1.1.4'

loop_
_exptl_crystal_face_index_h
_exptl_crystal_face_index_k
_exptl_crystal_face_index_l
_exptl_crystal_face_perp_dist
0 -1 -1 0.3561
0 1 1 0.3561
1 1 -1 0.0667
-1 -1 1 0.0667
4 -2 5 0.1856
-4 2 -5 0.1856
-1 -2 -5 0.2984
1 2 5 0.2984

loop_
_geom_angle_atom_site_label_1
_geom_angle_atom_site_label_2
_geom_angle_atom_site_label_3
_geom_angle
_geom_angle_site_symmetry_1
_geom_angle_site_symmetry_3
_geom_angle_publ_flag
C20 O2 C19 117.78(14) . . ?
C25 N2 C14 119.20(14) . . ?
C25 N2 C3 120.79(15) . . ?
C14 N2 C3 119.27(14) . . ?
C7 N1 C8 120.43(14) . . ?
C7 N1 C26 119.76(15) . . ?
C8 N1 C26 119.78(15) . . ?
C20 C25 N2 119.61(17) . . ?
C24 C25 N2 122.72(16) . . ?
C24 C25 C20 117.65(18) . . ?
C14 C19 O2 121.88(17) . . ?
C18 C19 O2 116.69(16) . . ?
C18 C19 C14 121.44(18) . . ?
C7 C2 C3 118.41(16) . . ?
C7 C2 C1 119.76(16) . . ?
C3 C2 C1 121.80(15) . . ?
C19 C14 N2 119.28(16) . . ?
C15 C14 N2 122.81(16) . . ?
C15 C14 C19 117.88(18) . . ?
O2 C20 C25 121.93(17) . . ?
C21 C20 O2 116.84(17) . . ?
C21 C20 C25 121.22(19) . . ?
C8 C13 C1 121.12(16) . . ?
C8 C13 C12 120.08(17) . . ?
C12 C13 C1 118.80(16) . . ?
N1 C7 C2 121.11(16) . . ?
N1 C7 C6 120.11(15) . . ?
C2 C7 C6 118.78(16) . . ?
C2 C3 N2 121.14(15) . . ?
C4 C3 N2 117.55(16) . . ?
C4 C3 C2 121.20(16) . . ?
N1 C8 C9 121.02(17) . . ?
C13 C8 N1 120.64(16) . . ?
C13 C8 C9 118.34(18) . . ?
O1 C1 C2 123.14(16) . . ?
O1 C1 C13 121.31(17) . . ?
C13 C1 C2 115.55(15) . . ?
C5 C6 C7 120.77(17) . . ?
C19 C18 C17 120.15(18) . . ?
C6 C5 C4 120.83(17) . . ?
C3 C4 C5 119.82(17) . . ?
C11 C12 C13 120.90(19) . . ?
C14 C15 C16 120.96(18) . . ?
C20 C21 C22 120.44(19) . . ?
C29 C28 C27 113.88(18) . . ?
N1 C26 C27 114.39(16) . . ?
C23 C24 C25 120.99(19) . . ?
C28 C29 C30 113.46(18) . . ?
C17 C16 C15 120.10(19) . . ?
C26 C27 C28 111.70(17) . . ?
C31 C30 C29 113.22(19) . . ?
C16 C17 C18 119.47(19) . . ?
C10 C9 C8 119.95(19) . . ?
C22 C23 C24 120.9(2) . . ?
C23 C22 C21 118.9(2) . . ?
C12 C11 C10 118.9(2) . . ?
C9 C10 C11 121.79(19) . . ?

loop_
_geom_bond_atom_site_label_1
_geom_bond_atom_site_label_2
_geom_bond_distance
_geom_bond_site_symmetry_2
_geom_bond_publ_flag
O2 C19 1.391(2) . ?
O2 C20 1.385(2) . ?
N2 C25 1.394(2) . ?
N2 C14 1.408(2) . ?
N2 C3 1.434(2) . ?
N1 C7 1.388(2) . ?
N1 C8 1.395(2) . ?
N1 C26 1.471(2) . ?
O1 C1 1.224(2) . ?
C25 C20 1.389(2) . ?
C25 C24 1.381(3) . ?
C19 C14 1.386(2) . ?
C19 C18 1.366(3) . ?
C2 C7 1.408(2) . ?
C2 C3 1.418(2) . ?
C2 C1 1.468(2) . ?
C14 C15 1.382(2) . ?
C20 C21 1.371(3) . ?
C13 C8 1.390(2) . ?
C13 C1 1.463(2) . ?
C13 C12 1.401(2) . ?
C7 C6 1.412(2) . ?
C3 C4 1.363(2) . ?
C8 C9 1.407(3) . ?
C6 C5 1.363(3) . ?
C18 C17 1.382(3) . ?
C5 C4 1.388(3) . ?
C12 C11 1.368(3) . ?
C15 C16 1.384(3) . ?
C21 C22 1.378(3) . ?
C28 C29 1.509(3) . ?
C28 C27 1.518(3) . ?
C26 C27 1.513(3) . ?
C24 C23 1.375(3) . ?
C29 C30 1.519(3) . ?
C16 C17 1.371(3) . ?
C30 C31 1.503(3) . ?
C9 C10 1.372(3) . ?
C23 C22 1.371(3) . ?
C11 C10 1.377(3) . ?

loop_
_exptl_oxdiff_crystal_face_indexfrac_h
_exptl_oxdiff_crystal_face_indexfrac_k
_exptl_oxdiff_crystal_face_indexfrac_l
_exptl_oxdiff_crystal_face_x
_exptl_oxdiff_crystal_face_y
_exptl_oxdiff_crystal_face_z
0.0002 -0.9995 -0.9995 0.0557 -0.0475 -0.0399
-0.0002 0.9995 0.9995 -0.0557 0.0475 0.0399
0.9997 0.9998 -0.9995 -0.0724 -0.0851 0.0187
-0.9997 -0.9998 0.9995 0.0724 0.0851 -0.0187
3.9988 -1.9991 4.9987 -0.1433 0.1318 -0.4507
-3.9988 1.9991 -4.9987 0.1433 -0.1318 0.4507
-0.9991 -1.9989 -4.9978 0.1906 -0.2147 0.0366
0.9991 1.9989 4.9978 -0.1906 0.2147 -0.0366
